data_4510442
loop_
_publ_author_name
'Han, Lu-Lu'
'Zhang, Xi-Ying'
'Chen, Jiang-Shan'
'Li, Zhong-Hui'
'Sun, Dao-Feng'
'Wang, Xing-Po'
'Sun, Di'

_publ_section_title
;
 Silver(I)/Bipyrazole/Dicarboxylate Interpenetrated Coordination Networks:
 Spontaneous Chiral Resolution, Modulation of Topologies, Water Clusters,
 and Photoluminescences
;
_journal_issue 5
_journal_name_full 'Crystal Growth &amp; Design'
_journal_page_first 2230
_journal_paper_doi 10.1021/cg401805x
_journal_volume 14
_journal_year 2014
_chemical_formula_sum 'C43 H58 Ag2 N16 O4'
_chemical_formula_weight 1078.79
_chemical_name_systematic
; 
 ? 
;
_space_group_IT_number 92
_symmetry_cell_setting tetragonal
_symmetry_space_group_name_Hall 'P 4abw 2nw'
_symmetry_space_group_name_H-M 'P 41 21 2'
_atom_sites_solution_hydrogens geom
_atom_sites_solution_primary direct
_atom_sites_solution_secondary difmap
_audit_creation_method SHELXL-97
_cell_angle_alpha 90.00
_cell_angle_beta 90.00
_cell_angle_gamma 90.00
_cell_formula_units_Z 4
_cell_length_a 23.139(2)
_cell_length_b 23.139(2)
_cell_length_c 10.5768(19)
_cell_measurement_temperature 298(2)
_cell_volume 5663.0(12)
_computing_structure_refinement 'SHELXL-97 (Sheldrick, 1997)'
_computing_structure_solution 'SHELXS-97 (Sheldrick, 1990)'
_diffrn_ambient_temperature 298(2)
_diffrn_measured_fraction_theta_full 0.993
_diffrn_measured_fraction_theta_max 0.993
_diffrn_radiation_monochromator graphite
_diffrn_radiation_source 'fine-focus sealed tube'
_diffrn_radiation_type MoK\a
_diffrn_radiation_wavelength 0.71073
_diffrn_reflns_av_R_equivalents 0.0900
_diffrn_reflns_av_sigmaI/netI 0.0671
_diffrn_reflns_limit_h_max 20
_diffrn_reflns_limit_h_min -27
_diffrn_reflns_limit_k_max 27
_diffrn_reflns_limit_k_min -20
_diffrn_reflns_limit_l_max 12
_diffrn_reflns_limit_l_min -12
_diffrn_reflns_number 27600
_diffrn_reflns_theta_full 25.00
_diffrn_reflns_theta_max 25.00
_diffrn_reflns_theta_min 1.97
_exptl_absorpt_coefficient_mu 0.741
_exptl_absorpt_correction_T_max 0.9781
_exptl_absorpt_correction_T_min 0.8969
_exptl_absorpt_correction_type multi-scan
_exptl_absorpt_process_details SADABS
_exptl_crystal_density_diffrn 1.265
_exptl_crystal_density_method 'not measured'
_exptl_crystal_F_000 2216
_exptl_crystal_size_max 0.15
_exptl_crystal_size_mid 0.04
_exptl_crystal_size_min 0.03
_platon_squeeze_details
;
;
_refine_diff_density_max 0.545
_refine_diff_density_min -0.621
_refine_diff_density_rms 0.101
_refine_ls_abs_structure_details 'Flack H D (1983), Acta Cryst. A39, 876-881'
_refine_ls_abs_structure_Flack 0.07(8)
_refine_ls_extinction_method none
_refine_ls_goodness_of_fit_ref 1.028
_refine_ls_hydrogen_treatment mixed
_refine_ls_matrix_type full
_refine_ls_number_parameters 301
_refine_ls_number_reflns 4983
_refine_ls_number_restraints 18
_refine_ls_restrained_S_all 1.029
_refine_ls_R_factor_all 0.1005
_refine_ls_R_factor_gt 0.0785
_refine_ls_shift/su_max 0.000
_refine_ls_shift/su_mean 0.000
_refine_ls_structure_factor_coef Fsqd
_refine_ls_weighting_details 'calc w=1/[\s^2^(Fo^2^)+(0.0722P)^2^+26.7004P] where P=(Fo^2^+2Fc^2^)/3'
_refine_ls_weighting_scheme calc
_refine_ls_wR_factor_gt 0.1793
_refine_ls_wR_factor_ref 0.1906
_reflns_number_gt 3705
_reflns_number_total 4983
_reflns_threshold_expression >2sigma(I)
_cod_data_source_file cg401805x_si_002.cif
_cod_data_source_block 1L
_cod_depositor_comments
;
The following automatic conversions were performed:

'_symmetry_cell_setting' value 'Tetragonal' changed to 'tetragonal'
according to
/usr/data/users/saulius/crontab/automatic-downloads/rss-feeds/ACS/lib/dictionaries/cif_core.dic
dictionary named 'cif_core.dic' version 2.4.2 from
2011-04-26.

'_exptl_absorpt_correction_type' value 'MULTI-SCAN'
changed to 'multi-scan' according to
/usr/data/users/saulius/crontab/automatic-downloads/rss-feeds/ACS/lib/dictionaries/cif_core.dic
dictionary named 'cif_core.dic' version 2.4.2 from 2011-04-26.

Automatic conversion script
Id: cif_fix_values 2281 2013-09-26 08:29:07Z andrius 

 Adding full bibliography for 4510442--4510449.cif.
;
_cod_original_cell_volume 5663.1(13)
_cod_original_sg_symbol_H-M 'P4(1)2(1)2 '
_cod_database_code 4510442

loop_
_symmetry_equiv_pos_as_xyz
'x, y, z'
'-y+1/2, x+1/2, z+1/4'
'-x, -y, z+1/2'
'y+1/2, -x+1/2, z+3/4'
'x+1/2, -y+1/2, -z+3/4'
'-x+1/2, y+1/2, -z+1/4'
'y, x, -z'
'-y, -x, -z+1/2'

loop_
_atom_site_label
_atom_site_type_symbol
_atom_site_fract_x
_atom_site_fract_y
_atom_site_fract_z
_atom_site_U_iso_or_equiv
_atom_site_adp_type
_atom_site_occupancy
_atom_site_symmetry_multiplicity
_atom_site_calc_flag
_atom_site_refinement_flags
Ag1 Ag 0.83550(4) 0.40576(4) 0.18966(7) 0.0606(3) Uani 1 1 d .
C1 C 0.9576(6) 0.2998(6) 0.2652(12) 0.082(4) Uani 1 1 d .
H1A H 0.9641 0.3407 0.2722 0.123 Uiso 1 1 calc R
H1B H 0.9597 0.2885 0.1780 0.123 Uiso 1 1 calc R
H1C H 0.9865 0.2795 0.3126 0.123 Uiso 1 1 calc R
C2 C 0.8954(6) 0.2845(5) 0.3197(10) 0.069(3) Uani 1 1 d .
C3 C 0.8833(6) 0.2327(5) 0.3732(13) 0.076(4) Uani 1 1 d .
C4 C 0.8244(5) 0.2361(5) 0.3932(10) 0.056(3) Uani 1 1 d .
C5 C 0.7815(7) 0.1977(7) 0.4598(14) 0.099(5) Uani 1 1 d .
H5A H 0.7555 0.2210 0.5088 0.149 Uiso 1 1 calc R
H5B H 0.8017 0.1715 0.5146 0.149 Uiso 1 1 calc R
H5C H 0.7600 0.1760 0.3983 0.149 Uiso 1 1 calc R
C6 C 0.9152(7) 0.1806(6) 0.6492(12) 0.099(5) Uani 1 1 d .
H6A H 0.8927 0.1510 0.6890 0.148 Uiso 1 1 calc R
H6B H 0.8922 0.2149 0.6401 0.148 Uiso 1 1 calc R
H6C H 0.9484 0.1891 0.7004 0.148 Uiso 1 1 calc R
C7 C 0.9348(6) 0.1601(6) 0.5200(12) 0.077(4) Uani 1 1 d .
C8 C 0.9189(5) 0.1831(4) 0.4036(11) 0.064(3) Uani 1 1 d .
C9 C 0.9528(5) 0.1510(5) 0.3169(11) 0.064(3) Uani 1 1 d .
C10 C 0.9603(7) 0.1573(7) 0.1691(12) 0.100(5) Uani 1 1 d .
H10A H 0.9952 0.1782 0.1512 0.150 Uiso 1 1 calc R
H10B H 0.9278 0.1778 0.1347 0.150 Uiso 1 1 calc R
H10C H 0.9624 0.1196 0.1315 0.150 Uiso 1 1 calc R
C11 C 0.9066(6) 0.5443(6) 0.2915(11) 0.078(4) Uani 1 1 d .
H11A H 0.9307 0.5139 0.2597 0.117 Uiso 1 1 calc R
H11B H 0.9299 0.5717 0.3369 0.117 Uiso 1 1 calc R
H11C H 0.8878 0.5634 0.2222 0.117 Uiso 1 1 calc R
C12 C 0.8597(5) 0.5181(5) 0.3830(8) 0.055(3) Uani 1 1 d .
C13 C 0.8426(5) 0.5366(5) 0.5039(9) 0.056(3) Uani 1 1 d .
C14 C 0.8010(5) 0.4982(5) 0.5331(8) 0.055(3) Uani 1 1 d .
C15 C 0.7651(5) 0.4953(5) 0.6504(9) 0.068(3) Uani 1 1 d .
H15A H 0.7251 0.5004 0.6289 0.102 Uiso 1 1 calc R
H15B H 0.7769 0.5253 0.7076 0.102 Uiso 1 1 calc R
H15C H 0.7703 0.4584 0.6900 0.102 Uiso 1 1 calc R
C16 C 0.9094(7) 0.5339(5) 0.7643(11) 0.086(4) Uani 1 1 d .
H16A H 0.9386 0.5139 0.7170 0.128 Uiso 1 1 calc R
H16B H 0.8775 0.5084 0.7795 0.128 Uiso 1 1 calc R
H16C H 0.9252 0.5465 0.8436 0.128 Uiso 1 1 calc R
C17 C 0.8900(5) 0.5828(5) 0.6943(11) 0.068(3) Uani 1 1 d .
C18 C 0.8634(5) 0.5854(5) 0.5752(9) 0.057(3) Uani 1 1 d .
C19 C 0.8571(5) 0.6440(6) 0.5506(11) 0.077(4) Uani 1 1 d .
C20 C 0.8273(6) 0.6763(6) 0.4376(11) 0.090(4) Uani 1 1 d .
H20A H 0.7887 0.6620 0.4270 0.135 Uiso 1 1 calc R
H20B H 0.8489 0.6698 0.3616 0.135 Uiso 1 1 calc R
H20C H 0.8260 0.7170 0.4552 0.135 Uiso 1 1 calc R
C21 C 0.6948(7) 0.3768(8) 0.2816(17) 0.106(3) Uani 1 1 d U
C22 C 0.6316(5) 0.3684(5) 0.2500 0.062(4) Uani 1 2 d S
H22A H 0.6209 0.3923 0.1784 0.074 Uiso 0.50 1 calc PR
H22B H 0.6077 0.3791 0.3216 0.074 Uiso 0.50 1 calc PR
N1 N 0.8541(5) 0.3193(5) 0.3084(11) 0.080(3) Uani 1 1 d .
N2 N 0.8091(5) 0.2899(4) 0.3623(9) 0.068(3) Uani 1 1 d .
H2 H 0.7753 0.3043 0.3748 0.082 Uiso 1 1 calc R
N3 N 0.9719(6) 0.1179(5) 0.5037(13) 0.095(3) Uani 1 1 d U
N4 N 0.9823(6) 0.1098(5) 0.3788(13) 0.096(3) Uani 1 1 d U
H4 H 1.0036 0.0834 0.3457 0.116 Uiso 1 1 calc R
N5 N 0.8307(4) 0.4714(4) 0.3446(7) 0.060(2) Uani 1 1 d .
N6 N 0.7956(4) 0.4606(4) 0.4404(8) 0.060(2) Uani 1 1 d .
H6 H 0.7718 0.4320 0.4420 0.072 Uiso 1 1 calc R
N7 N 0.9005(4) 0.6394(4) 0.7358(7) 0.064(3) Uani 1 1 d .
N8 N 0.8749(4) 0.6734(5) 0.6443(7) 0.069(3) Uani 1 1 d .
H8 H 0.8714 0.7103 0.6500 0.083 Uiso 1 1 calc R
O1 O 0.7275(5) 0.3884(5) 0.1848(11) 0.111(3) Uani 1 1 d U
O2 O 0.7121(4) 0.3741(4) 0.3911(9) 0.097(3) Uani 1 1 d U

loop_
_atom_site_aniso_label
_atom_site_aniso_U_11
_atom_site_aniso_U_22
_atom_site_aniso_U_33
_atom_site_aniso_U_23
_atom_site_aniso_U_13
_atom_site_aniso_U_12
Ag1 0.0713(6) 0.0775(6) 0.0331(3) -0.0158(4) 0.0049(4) 0.0062(5)
C1 0.111(11) 0.075(9) 0.059(7) -0.006(6) 0.014(7) 0.006(7)
C2 0.109(10) 0.070(8) 0.028(5) 0.004(5) -0.011(6) 0.015(8)
C3 0.096(10) 0.055(8) 0.078(8) -0.009(7) -0.021(7) 0.020(7)
C4 0.061(7) 0.056(7) 0.052(5) -0.019(5) 0.000(5) 0.034(6)
C5 0.106(12) 0.113(12) 0.079(9) -0.001(9) 0.009(9) -0.024(9)
C6 0.140(14) 0.095(11) 0.062(8) 0.022(7) -0.030(8) -0.005(9)
C7 0.101(9) 0.055(7) 0.074(8) 0.005(6) -0.033(7) 0.015(7)
C8 0.082(8) 0.046(6) 0.065(7) 0.019(5) -0.023(6) 0.002(6)
C9 0.059(7) 0.076(8) 0.058(6) -0.009(6) -0.016(6) 0.025(6)
C10 0.117(12) 0.120(12) 0.062(8) -0.012(9) 0.033(8) 0.010(10)
C11 0.076(8) 0.109(10) 0.049(6) -0.002(6) 0.010(6) -0.049(8)
C12 0.061(7) 0.083(8) 0.019(4) -0.011(5) 0.010(4) -0.026(6)
C13 0.062(7) 0.068(7) 0.037(5) -0.021(5) 0.007(5) -0.013(6)
C14 0.076(7) 0.075(7) 0.014(4) -0.018(4) -0.008(4) 0.003(6)
C15 0.086(8) 0.076(8) 0.042(5) -0.002(5) 0.014(5) -0.010(6)
C16 0.143(13) 0.065(8) 0.049(6) -0.019(6) -0.033(8) 0.001(8)
C17 0.081(8) 0.077(8) 0.047(6) -0.036(6) -0.010(6) -0.022(6)
C18 0.079(7) 0.060(7) 0.034(5) -0.014(5) -0.018(5) -0.003(6)
C19 0.083(8) 0.099(10) 0.049(6) 0.001(7) -0.027(6) -0.036(7)
C20 0.105(10) 0.119(11) 0.045(6) 0.031(7) -0.023(7) -0.046(9)
C21 0.100(6) 0.128(6) 0.089(6) 0.029(6) -0.021(5) -0.029(5)
C22 0.059(6) 0.059(6) 0.068(10) 0.001(5) 0.001(5) -0.015(8)
N1 0.090(8) 0.071(7) 0.079(7) 0.016(6) -0.016(7) 0.013(6)
N2 0.096(8) 0.062(6) 0.047(5) -0.009(5) -0.017(5) 0.028(6)
N3 0.106(7) 0.070(5) 0.108(7) 0.006(6) -0.034(7) 0.020(5)
N4 0.110(7) 0.070(6) 0.108(7) -0.003(6) -0.025(7) 0.016(5)
N5 0.061(5) 0.075(6) 0.044(5) -0.018(4) 0.003(4) -0.020(5)
N6 0.073(6) 0.072(6) 0.035(4) -0.010(4) 0.001(4) -0.030(5)
N7 0.088(7) 0.073(6) 0.032(4) -0.009(4) 0.001(4) -0.017(5)
N8 0.093(7) 0.089(7) 0.026(4) 0.009(4) -0.012(4) -0.023(6)
O1 0.105(6) 0.134(6) 0.094(6) 0.028(6) -0.022(5) -0.030(5)
O2 0.093(6) 0.110(6) 0.086(6) 0.026(5) -0.031(5) -0.048(5)

loop_
_atom_type_symbol
_atom_type_description
_atom_type_scat_dispersion_real
_atom_type_scat_dispersion_imag
_atom_type_scat_source
C C 0.0033 0.0016 'International Tables Vol C Tables 4.2.6.8 and 6.1.1.4'
H H 0.0000 0.0000 'International Tables Vol C Tables 4.2.6.8 and 6.1.1.4'
Ag Ag -0.8971 1.1015 'International Tables Vol C Tables 4.2.6.8 and 6.1.1.4'
N N 0.0061 0.0033 'International Tables Vol C Tables 4.2.6.8 and 6.1.1.4'
O O 0.0106 0.0060 'International Tables Vol C Tables 4.2.6.8 and 6.1.1.4'

loop_
_geom_angle_atom_site_label_1
_geom_angle_atom_site_label_2
_geom_angle_atom_site_label_3
_geom_angle
_geom_angle_site_symmetry_1
_geom_angle_site_symmetry_3
N7 Ag1 N5 139.1(4) 2_644 .
N7 Ag1 N1 114.3(4) 2_644 .
N5 Ag1 N1 101.1(4) . .
N7 Ag1 O1 103.2(4) 2_644 .
N5 Ag1 O1 94.2(4) . .
N1 Ag1 O1 93.1(4) . .
C2 C1 H1A 109.5 . .
C2 C1 H1B 109.5 . .
H1A C1 H1B 109.5 . .
C2 C1 H1C 109.5 . .
H1A C1 H1C 109.5 . .
H1B C1 H1C 109.5 . .
N1 C2 C3 116.7(14) . .
N1 C2 C1 120.8(12) . .
C3 C2 C1 122.4(12) . .
C2 C3 C4 102.5(11) . .
C2 C3 C8 132.5(14) . .
C4 C3 C8 125.0(12) . .
N2 C4 C3 106.1(11) . .
N2 C4 C5 119.4(11) . .
C3 C4 C5 133.4(12) . .
C4 C5 H5A 109.5 . .
C4 C5 H5B 109.5 . .
H5A C5 H5B 109.5 . .
C4 C5 H5C 109.5 . .
H5A C5 H5C 109.5 . .
H5B C5 H5C 109.5 . .
C7 C6 H6A 109.5 . .
C7 C6 H6B 109.5 . .
H6A C6 H6B 109.5 . .
C7 C6 H6C 109.5 . .
H6A C6 H6C 109.5 . .
H6B C6 H6C 109.5 . .
N3 C7 C8 109.9(13) . .
N3 C7 C6 123.2(11) . .
C8 C7 C6 126.9(11) . .
C7 C8 C9 103.2(10) . .
C7 C8 C3 130.5(12) . .
C9 C8 C3 125.9(11) . .
N4 C9 C8 109.7(11) . .
N4 C9 C10 119.4(12) . .
C8 C9 C10 130.9(10) . .
C9 C10 H10A 109.5 . .
C9 C10 H10B 109.5 . .
H10A C10 H10B 109.5 . .
C9 C10 H10C 109.5 . .
H10A C10 H10C 109.5 . .
H10B C10 H10C 109.5 . .
C12 C11 H11A 109.5 . .
C12 C11 H11B 109.5 . .
H11A C11 H11B 109.5 . .
C12 C11 H11C 109.5 . .
H11A C11 H11C 109.5 . .
H11B C11 H11C 109.5 . .
N5 C12 C13 112.5(9) . .
N5 C12 C11 118.1(8) . .
C13 C12 C11 129.4(10) . .
C14 C13 C12 102.0(9) . .
C14 C13 C18 129.5(9) . .
C12 C13 C18 128.4(10) . .
N6 C14 C13 109.5(9) . .
N6 C14 C15 122.3(10) . .
C13 C14 C15 128.2(9) . .
C14 C15 H15A 109.5 . .
C14 C15 H15B 109.5 . .
H15A C15 H15B 109.5 . .
C14 C15 H15C 109.5 . .
H15A C15 H15C 109.5 . .
H15B C15 H15C 109.5 . .
C17 C16 H16A 109.5 . .
C17 C16 H16B 109.5 . .
H16A C16 H16B 109.5 . .
C17 C16 H16C 109.5 . .
H16A C16 H16C 109.5 . .
H16B C16 H16C 109.5 . .
N7 C17 C18 108.5(11) . .
N7 C17 C16 121.6(10) . .
C18 C17 C16 129.7(10) . .
C19 C18 C17 104.9(9) . .
C19 C18 C13 129.2(10) . .
C17 C18 C13 125.6(10) . .
N8 C19 C18 110.0(10) . .
N8 C19 C20 118.8(12) . .
C18 C19 C20 130.9(10) . .
C19 C20 H20A 109.5 . .
C19 C20 H20B 109.5 . .
H20A C20 H20B 109.5 . .
C19 C20 H20C 109.5 . .
H20A C20 H20C 109.5 . .
H20B C20 H20C 109.5 . .
O2 C21 O1 124.4(15) . .
O2 C21 C22 121.1(14) . .
O1 C21 C22 114.5(12) . .
C21 C22 C21 107.2(18) . 8_665
C21 C22 H22A 110.3 . .
C21 C22 H22A 110.3 8_665 .
C21 C22 H22B 110.3 . .
C21 C22 H22B 110.3 8_665 .
H22A C22 H22B 108.5 . .
C2 N1 N2 102.8(11) . .
C2 N1 Ag1 136.1(11) . .
N2 N1 Ag1 119.7(7) . .
C4 N2 N1 111.4(10) . .
C4 N2 H2 124.3 . .
N1 N2 H2 124.3 . .
C7 N3 N4 110.3(12) . .
C9 N4 N3 106.6(12) . .
C9 N4 H4 126.7 . .
N3 N4 H4 126.7 . .
N6 N5 C12 103.2(7) . .
N6 N5 Ag1 117.6(6) . .
C12 N5 Ag1 138.4(7) . .
C14 N6 N5 112.7(8) . .
C14 N6 H6 123.6 . .
N5 N6 H6 123.6 . .
N8 N7 C17 103.8(9) . .
N8 N7 Ag1 123.4(7) . 4_565
C17 N7 Ag1 123.7(7) . 4_565
C19 N8 N7 112.4(11) . .
C19 N8 H8 123.8 . .
N7 N8 H8 123.8 . .
C21 O1 Ag1 126.2(10) . .

loop_
_geom_bond_atom_site_label_1
_geom_bond_atom_site_label_2
_geom_bond_distance
_geom_bond_site_symmetry_2
Ag1 N7 2.236(8) 2_644
Ag1 N5 2.237(8) .
Ag1 N1 2.402(10) .
Ag1 O1 2.533(10) .
C1 C2 1.589(18) .
C1 H1A 0.9600 .
C1 H1B 0.9600 .
C1 H1C 0.9600 .
C2 N1 1.256(14) .
C2 C3 1.355(17) .
C3 C4 1.383(17) .
C3 C8 1.448(16) .
C4 N2 1.335(13) .
C4 C5 1.507(17) .
C5 H5A 0.9600 .
C5 H5B 0.9600 .
C5 H5C 0.9600 .
C6 C7 1.516(19) .
C6 H6A 0.9600 .
C6 H6B 0.9600 .
C6 H6C 0.9600 .
C7 N3 1.313(17) .
C7 C8 1.391(15) .
C8 C9 1.415(16) .
C9 N4 1.344(15) .
C9 C10 1.580(17) .
C10 H10A 0.9600 .
C10 H10B 0.9600 .
C10 H10C 0.9600 .
C11 C12 1.577(13) .
C11 H11A 0.9600 .
C11 H11B 0.9600 .
C11 H11C 0.9600 .
C12 N5 1.334(13) .
C12 C13 1.405(12) .
C13 C14 1.346(15) .
C13 C18 1.441(14) .
C14 N6 1.318(12) .
C14 C15 1.494(13) .
C15 H15A 0.9600 .
C15 H15B 0.9600 .
C15 H15C 0.9600 .
C16 C17 1.425(17) .
C16 H16A 0.9600 .
C16 H16B 0.9600 .
C16 H16C 0.9600 .
C17 N7 1.402(13) .
C17 C18 1.403(15) .
C18 C19 1.389(16) .
C19 N8 1.270(14) .
C19 C20 1.569(16) .
C20 H20A 0.9600 .
C20 H20B 0.9600 .
C20 H20C 0.9600 .
C21 O2 1.226(18) .
C21 O1 1.299(19) .
C21 C22 1.514(18) .
C22 C21 1.514(18) 8_665
C22 H22A 0.9700 .
C22 H22B 0.9700 .
N1 N2 1.366(15) .
N2 H2 0.8600 .
N3 N4 1.355(16) .
N4 H4 0.8600 .
N5 N6 1.322(11) .
N6 H6 0.8600 .
N7 N8 1.382(12) .
N7 Ag1 2.236(8) 4_565
N8 H8 0.8600 .

loop_
_platon_squeeze_void_nr
_platon_squeeze_void_average_x
_platon_squeeze_void_average_y
_platon_squeeze_void_average_z
_platon_squeeze_void_volume
_platon_squeeze_void_count_electrons
_platon_squeeze_void_content
1 0.000 0.000 -0.022 425 166 ' '
2 0.500 0.500 0.035 425 166 ' '
